data_1574049
loop_
_publ_author_name
'G&#xf3;mez-Mu&#xf1;oz, Iv&#xe1;n'
'Hu, Ziqi'
'Vit&#xf3;rica-Yrez&#xe1;bal, I&#xf1;igo J'
'Coronado, Eugenio'
'M&#xed;nguez Espallargas, Guillermo'

_publ_section_title
;
 Implementing magnetic properties on demand with a dynamic
 lanthanoid-organic framework.
;
_journal_issue 6
_journal_name_full 'Chemical science'
_journal_page_first 2879
_journal_page_last 2885
_journal_paper_doi 10.1039/d4sc07042a
_journal_volume 16
_journal_year 2025
_chemical_formula_moiety 'C30 H22 N O7 Pr, 0.5(C3 H7 N O), 1[H2O]'
_chemical_formula_sum 'C31.5 H27.5 N1.5 O8.5 Pr'
_chemical_formula_weight 703.96
_space_group_crystal_system monoclinic
_space_group_IT_number 14
_space_group_name_Hall '-P 2ybc'
_space_group_name_H-M_alt 'P 1 21/c 1'
_atom_sites_solution_hydrogens geom
_atom_sites_solution_primary dual
_audit_creation_date 2024-05-28
_audit_creation_method
;
Olex2 1.5
(compiled 2024.02.16 svn.r378c4104 for OlexSys, GUI svn.r6928)
;
_audit_update_record
;
2024-09-16 deposited with the CCDC.	2025-01-13 downloaded from the CCDC.
;
_cell_angle_alpha 90
_cell_angle_beta 97.259(2)
_cell_angle_gamma 90
_cell_formula_units_Z 8
_cell_length_a 15.0438(3)
_cell_length_b 28.0476(6)
_cell_length_c 16.0831(4)
_cell_measurement_reflns_used 7832
_cell_measurement_temperature 119.9(8)
_cell_measurement_theta_max 27.6360
_cell_measurement_theta_min 3.0890
_cell_volume 6731.8(3)
_computing_cell_refinement 'CrysAlisPro 1.171.40.84a (Rigaku OD, 2020)'
_computing_data_collection 'CrysAlisPro 1.171.40.84a (Rigaku OD, 2020)'
_computing_data_reduction 'CrysAlisPro 1.171.40.84a (Rigaku OD, 2020)'
_computing_molecular_graphics 'Olex2 1.5 (Dolomanov et al., 2009)'
_computing_publication_material 'Olex2 1.5 (Dolomanov et al., 2009)'
_computing_structure_refinement 'SHELXL 2018/3 (Sheldrick, 2015)'
_computing_structure_solution 'SHELXT 2018/2 (Sheldrick, 2018)'
_diffrn_ambient_environment N~2~
_diffrn_ambient_temperature 119.9(8)
_diffrn_detector 'CCD plate'
_diffrn_detector_area_resol_mean 16.0267
_diffrn_detector_type Sapphire3
_diffrn_measured_fraction_theta_full 0.995
_diffrn_measured_fraction_theta_max 0.837
_diffrn_measurement_details
;
List of Runs (angles in degrees, time in seconds):

  # Type    Start    End  Width  t~exp~   \w     \q     \k     \f   Frames
#--------------------------------------------------------------------------
  1  \w     12.00  38.00   1.00   10.00    --  -14.81  77.00-180.00   26
  2  \w    -89.00 -50.00   1.00   10.00    --  -14.81-178.00-150.00   39
  3  \w     52.00  92.00   1.00   10.00    --   15.75 178.00 -30.00   40
  4  \w    -57.00  59.00   1.00   10.00    --   15.75 -19.00  60.00  116
;
_diffrn_measurement_device 'four-circle diffractometer'
_diffrn_measurement_device_type 'SuperNova, Single source at offset/far, Sapphire3'
_diffrn_measurement_method '\w scans'
_diffrn_orient_matrix_type 'CrysAlisPro convention (1999,Acta A55,543-557)'
_diffrn_orient_matrix_UB_11 0.0004841000
_diffrn_orient_matrix_UB_12 -0.0002024000
_diffrn_orient_matrix_UB_13 -0.0440278000
_diffrn_orient_matrix_UB_21 0.0246772000
_diffrn_orient_matrix_UB_22 -0.0216227000
_diffrn_orient_matrix_UB_23 0.0034199000
_diffrn_orient_matrix_UB_31 -0.0406082000
_diffrn_orient_matrix_UB_32 -0.0131379000
_diffrn_orient_matrix_UB_33 -0.0050124000
_diffrn_radiation_monochromator mirror
_diffrn_radiation_probe x-ray
_diffrn_radiation_type 'Mo K\a'
_diffrn_radiation_wavelength 0.71073
_diffrn_reflns_av_R_equivalents 0.0513
_diffrn_reflns_av_unetI/netI 0.0968
_diffrn_reflns_Laue_measured_fraction_full 0.995
_diffrn_reflns_Laue_measured_fraction_max 0.837
_diffrn_reflns_limit_h_max 17
_diffrn_reflns_limit_h_min -19
_diffrn_reflns_limit_k_max 23
_diffrn_reflns_limit_k_min -36
_diffrn_reflns_limit_l_max 20
_diffrn_reflns_limit_l_min -19
_diffrn_reflns_number 28894
_diffrn_reflns_point_group_measured_fraction_full 0.995
_diffrn_reflns_point_group_measured_fraction_max 0.837
_diffrn_reflns_theta_full 25.242
_diffrn_reflns_theta_max 27.935
_diffrn_reflns_theta_min 2.825
_diffrn_source 'micro-focus sealed X-ray tube'
_diffrn_source_type 'SuperNova (Mo) X-ray Source'
_exptl_absorpt_coefficient_mu 1.496
_exptl_absorpt_correction_T_max 1.00000
_exptl_absorpt_correction_T_min 0.94416
_exptl_absorpt_correction_type multi-scan
_exptl_absorpt_process_details
;
CrysAlisPro 1.171.40.84a (Rigaku Oxford Diffraction, 2020)
Empirical absorption correction using spherical harmonics,
implemented in SCALE3 ABSPACK scaling algorithm.
;
_exptl_crystal_colour 'clear colourless'
_exptl_crystal_colour_lustre clear
_exptl_crystal_colour_primary colourless
_exptl_crystal_density_diffrn 1.389
_exptl_crystal_description plank
_exptl_crystal_F_000 2832
_exptl_crystal_size_max 0.12
_exptl_crystal_size_mid 0.04
_exptl_crystal_size_min 0.03
_refine_diff_density_max 1.864
_refine_diff_density_min -1.158
_refine_diff_density_rms 0.146
_refine_ls_extinction_method none
_refine_ls_goodness_of_fit_ref 1.052
_refine_ls_hydrogen_treatment constr
_refine_ls_matrix_type full
_refine_ls_number_parameters 824
_refine_ls_number_reflns 13509
_refine_ls_number_restraints 562
_refine_ls_restrained_S_all 1.038
_refine_ls_R_factor_all 0.0755
_refine_ls_R_factor_gt 0.0503
_refine_ls_shift/su_max 0.002
_refine_ls_shift/su_mean 0.000
_refine_ls_structure_factor_coef Fsqd
_refine_ls_weighting_details 'w=1/[\s^2^(Fo^2^)+(0.0346P)^2^+9.1779P] where P=(Fo^2^+2Fc^2^)/3'
_refine_ls_weighting_scheme calc
_refine_ls_wR_factor_gt 0.1059
_refine_ls_wR_factor_ref 0.1209
_reflns_Friedel_coverage 0.000
_reflns_number_gt 9920
_reflns_number_total 13509
_reflns_threshold_expression 'I > 2\s(I)'
_cod_data_source_file d4sc07042a2.cif
_cod_data_source_block sx870
_cod_original_formula_sum 'C31.50 H27.50 N1.50 O8.50 Pr'
_cod_database_code 1574049
_shelx_shelxl_version_number 2018/3
_shelx_space_group_comment
;
The symmetry employed for this shelxl refinement is uniquely defined
by the following loop, which should always be used as a source of
symmetry information in preference to the above space-group names.
They are only intended as comments.
;
_shelx_estimated_absorpt_t_max 0.957
_shelx_estimated_absorpt_t_min 0.841
_olex2_refinement_description
;
1. Restrained distances
 C28-C29 \\sim C28-C35
 with sigma of 0.02
 C29-C36 \\sim C35-C34
 with sigma of 0.02
 C29-C30 \\sim C35-C40
 with sigma of 0.02
 C41-C32 \\sim C41-C38
 with sigma of 0.02
 C32-C37 \\sim C38-C33
 with sigma of 0.02
 C32-C31 \\sim C38-C39
 with sigma of 0.02
 C36-C37 \\sim C34-C33
 with sigma of 0.02
 C30-C31 \\sim C40-C39
 with sigma of 0.02
 C28-C36 \\sim C28-C34
 with sigma of 0.04
 C28-C30 \\sim C28-C40
 with sigma of 0.04
 C29-C37 \\sim C35-C33
 with sigma of 0.04
 C29-C31 \\sim C35-C39
 with sigma of 0.04
 C41-C37 \\sim C41-C33
 with sigma of 0.04
 C41-C31 \\sim C41-C39
 with sigma of 0.04
 C32-C36 \\sim C38-C34
 with sigma of 0.04
 C32-C30 \\sim C38-C40
 with sigma of 0.04
 C36-C30 \\sim C34-C40
 with sigma of 0.04
 C37-C31 \\sim C33-C39
 with sigma of 0.04
 C50-C49 \\sim C50-C49A
 with sigma of 0.02
 C50-C51 \\sim C50-C51A
 with sigma of 0.02
 C49-C48 \\sim C49A-C48A
 with sigma of 0.02
 C47-C48 \\sim C47-C48A
 with sigma of 0.02
 C47-C52 \\sim C47-C52A
 with sigma of 0.02
 C52-C51 \\sim C52A-C51A
 with sigma of 0.02
 C50-C48 \\sim C50-C48A
 with sigma of 0.04
 C50-C52 \\sim C50-C52A
 with sigma of 0.04
 C49-C47 \\sim C49A-C47
 with sigma of 0.04
 C47-C51 \\sim C47-C51A
 with sigma of 0.04
 N1-C1E \\sim N1-C1F
 with sigma of 0.02
 N4-C1B \\sim N4-C1C
 with sigma of 0.02
2. Restrained planarity
 C1D, O15, N1, C1E, C1F
 with sigma of 0.1
 C1A, O16, N4, C1B, C1C
 with sigma of 0.1
3. Uiso/Uaniso restraints and constraints
C29 \\sim C32 \\sim C36 \\sim C37 \\sim C30 \\sim C31 \\sim C35 \\sim C38 \\sim
C34 \\sim C33 \\sim C40 \\sim C39: within 2A with sigma of 0.02 and sigma for
terminal atoms of 0.04 within 2A
C50 \\sim C49 \\sim C47 \\sim C48 \\sim C52 \\sim C51 \\sim C52A \\sim C51A
\\sim C49A \\sim C48A: within 2A with sigma of 0.02 and sigma for terminal
atoms of 0.04 within 2A
C1D \\sim O15 \\sim N1 \\sim C1E \\sim C1F: within 2A with sigma of 0.04 and
sigma for terminal atoms of 0.08 within 2A
C1A \\sim O16 \\sim N4 \\sim C1B \\sim C1C: within 2A with sigma of 0.04 and
sigma for terminal atoms of 0.08 within 2A
C1B \\sim N4 \\sim C1C \\sim C1A \\sim O16 \\sim C1E \\sim N1 \\sim C1F \\sim
C1D \\sim O15: within 2A with sigma of 0.01 and sigma for terminal atoms of
0.02 within 2A
Uanis(C35) = Uanis(C29) = Uanis(C34) = Uanis(C36)
Uanis(C51) = Uanis(C51A) = Uanis(C52A) = Uanis(C52)
4. Rigid body (RIGU) restrains
 C29, C32, C36, C37, C30, C31
 with sigma for 1-2 distances of 0.004 and sigma for 1-3 distances of 0.004
 C35, C38, C34, C33, C40, C39
 with sigma for 1-2 distances of 0.004 and sigma for 1-3 distances of 0.004
 C49, C48, C52, C51
 with sigma for 1-2 distances of 0.004 and sigma for 1-3 distances of 0.004
 C49A, C48A, C52A, C51A
 with sigma for 1-2 distances of 0.004 and sigma for 1-3 distances of 0.004
 C1D, O15, N1, C1E, C1F
 with sigma for 1-2 distances of 0.004 and sigma for 1-3 distances of 0.004
 C1A, O16, N4, C1B, C1C
 with sigma for 1-2 distances of 0.004 and sigma for 1-3 distances of 0.004
5. Others
 Sof(C1A)=Sof(H1A)=Sof(O16)=Sof(N4)=Sof(C1B)=Sof(H1BA)=Sof(H1BB)=Sof(H1BC)=
 Sof(C1C)=Sof(H1CA)=Sof(H1CB)=Sof(H1CC)=1-FVAR(1)
 Sof(C1D)=Sof(H1D)=Sof(O15)=Sof(N1)=Sof(C1E)=Sof(H1EA)=Sof(H1EB)=Sof(H1EC)=
 Sof(C1F)=Sof(H1FA)=Sof(H1FB)=Sof(H1FC)=FVAR(1)
 Sof(C35)=Sof(C38)=Sof(C34)=Sof(H34)=Sof(C33)=Sof(H33)=Sof(C40)=Sof(H40)=
 Sof(C39)=Sof(H39)=1-FVAR(2)
 Sof(C29)=Sof(C30)=Sof(H30)=Sof(C31)=Sof(H31)=Sof(C32)=Sof(C37)=Sof(H37)=
 Sof(C36)=Sof(H36)=FVAR(2)
 Sof(C52A)=Sof(H52A)=Sof(C51A)=Sof(H51A)=Sof(C49A)=Sof(H49A)=Sof(C48A)=
 Sof(H48A)=1-FVAR(3)
 Sof(C49)=Sof(H49)=Sof(C48)=Sof(H48)=Sof(C52)=Sof(H52)=Sof(C51)=Sof(H51)=FVAR(3)
6.a Free rotating group:
 C1D(O15,N1,C1E,C1F), C1A(O16,N4,C1B,C1C)
6.b Me refined with riding coordinates:
 C1E(H1EA,H1EB,H1EC), C1F(H1FA,H1FB,H1FC), C1B(H1BA,H1BB,H1BC), C1C(H1CA,H1CB,
 H1CC)
6.c Aromatic/amide H refined with riding coordinates:
 C23(H23), C16(H16), C9(H9), C22(H22), C42(H42), C44(H44), C13(H13), C30(H30),
 C31(H31), C37(H37), C36(H36), C58(H58), C49(H49), C3(H3), C11(H11), C59(H59),
 C25(H25), C55(H55), C18(H18), C7(H7), C56(H56), C19(H19), C15(H15), C48(H48),
 C6(H6), C26(H26), C46(H46), C4(H4), C69(H69), C66(H66), C52(H52), C51(H51),
 C34(H34), C33(H33), C40(H40), C39(H39), C52A(H52A), C51A(H51A), C49A(H49A),
 C48A(H48A), C1D(H1D), C1A(H1A)
6.d Fitted hexagon refined as free rotating group:
 C29(C30,C31,C32,C37,C36)
6.e Idealised Me refined as rotating group:
 C68(H68A,H68B,H68C), C70(H70A,H70B,H70C), C67(H67A,H67B,H67C), C71(H71A,H71B,
 H71C)
;
_smtbx_masks_special_details
;
A solvent mask was calculated and 88 electrons were 
found in a volume of 1494\%A^3^ in 1 void per unit cell. 
This is consistent with the presence of 
1[H2O] per formula unit 
which account for 80 electrons 
per unit cell.
;
_smtbx_masks_void_probe_radius 1.2
_smtbx_masks_void_truncation_radius 1.2
_olex2_date_sample_data_collection 2024-04-19
_olex2_submission_special_instructions 'No special instructions were received'
_oxdiff_exptl_absorpt_empirical_details
;
Empirical correction (ABSPACK) includes:
- Absorption correction using spherical harmonics
- Frame scaling
;
_oxdiff_exptl_absorpt_empirical_full_max 1.149
_oxdiff_exptl_absorpt_empirical_full_min 0.924

loop_
_space_group_symop_operation_xyz
'x, y, z'
'-x, y+1/2, -z+1/2'
'-x, -y, -z'
'x, -y-1/2, z-1/2'

loop_
_atom_site_label
_atom_site_type_symbol
_atom_site_fract_x
_atom_site_fract_y
_atom_site_fract_z
_atom_site_U_iso_or_equiv
_atom_site_adp_type
_atom_site_occupancy
_atom_site_site_symmetry_order
_atom_site_calc_flag
_atom_site_refinement_flags_posn
_atom_site_refinement_flags_adp
_atom_site_refinement_flags_occupancy
_atom_site_disorder_assembly
_atom_site_disorder_group
Pr01 Pr 0.83667(2) 0.24803(2) 0.52432(2) 0.01193(9) Uani 1 1 d . . . . .
Pr02 Pr 0.80740(2) 0.26481(2) 0.77883(2) 0.01321(9) Uani 1 1 d . . . . .
O3 O 0.2538(2) 0.72023(14) 0.6055(2) 0.0141(8) Uani 1 1 d . . . . .
O7 O 0.7370(2) 0.22699(14) 0.6506(2) 0.0190(9) Uani 1 1 d . . . . .
O6 O 1.0771(2) 0.73594(14) 0.3301(2) 0.0172(9) Uani 1 1 d . . . . .
O9 O -0.0715(2) 0.24222(14) 0.8918(2) 0.0174(9) Uani 1 1 d . . . . .
O8 O 0.6739(2) 0.22700(15) 0.5194(2) 0.0207(9) Uani 1 1 d . . . . .
O11 O 0.1881(2) -0.18266(13) 0.5926(2) 0.0159(8) Uani 1 1 d . . . . .
O4 O 0.3524(2) 0.76295(15) 0.6887(2) 0.0207(9) Uani 1 1 d . . . . .
O10 O -0.0672(2) 0.18324(14) 0.9831(2) 0.0203(9) Uani 1 1 d . . . . .
O1 O 0.7828(2) 0.31947(14) 0.5785(2) 0.0215(9) Uani 1 1 d . . . . .
O5 O 1.0654(2) 0.67861(15) 0.2345(2) 0.0223(9) Uani 1 1 d . . . . .
O2 O 0.7395(2) 0.33422(14) 0.7033(2) 0.0206(9) Uani 1 1 d . . . . .
O13 O 0.8480(3) 0.17833(15) 0.7691(2) 0.0255(10) Uani 1 1 d . . . . .
O14 O 0.9845(2) 0.19963(15) 0.5378(2) 0.0203(9) Uani 1 1 d . . . . .
O12 O 0.1905(2) -0.15710(15) 0.4629(2) 0.0232(10) Uani 1 1 d . . . . .
C20 C 0.3362(3) 0.7314(2) 0.6339(3) 0.0162(12) Uani 1 1 d . . . . .
C60 C -0.0398(3) 0.2027(2) 0.9204(3) 0.0164(13) Uani 1 1 d . . . . .
C24 C 0.9596(3) 0.6779(2) 0.3319(3) 0.0170(13) Uani 1 1 d . . . . .
C27 C 1.0384(3) 0.6982(2) 0.2961(4) 0.0180(13) Uani 1 1 d . . . . .
C23 C 0.9111(3) 0.7048(2) 0.3824(3) 0.0191(13) Uani 1 1 d . . . . .
H23 H 0.924750 0.737619 0.391020 0.023 Uiso 1 1 calc R U . . .
C17 C 0.4098(3) 0.7034(2) 0.6043(3) 0.0160(12) Uani 1 1 d . . . . .
C16 C 0.3919(3) 0.6588(2) 0.5681(3) 0.0195(13) Uani 1 1 d . . . . .
H16 H 0.332112 0.647258 0.559983 0.023 Uiso 1 1 calc R U . . .
C43 C 0.2293(3) 0.1105(2) 0.7481(3) 0.0135(12) Uani 1 1 d . . . . .
C28 C 0.6723(3) 0.2166(2) 0.5949(4) 0.0174(13) Uani 1 1 d D . . . .
C2 C 0.7377(3) 0.3974(2) 0.6041(3) 0.0158(12) Uani 1 1 d . . . . .
C53 C 0.1965(3) -0.1490(2) 0.5397(4) 0.0173(13) Uani 1 1 d . . . . .
C54 C 0.1643(3) 0.1350(2) 0.7971(3) 0.0152(12) Uani 1 1 d . . . . .
C57 C 0.0332(3) 0.1791(2) 0.8797(3) 0.0150(12) Uani 1 1 d . . . . .
C1 C 0.7533(3) 0.3467(2) 0.6311(4) 0.0155(12) Uani 1 1 d . . . . .
C9 C 0.6281(3) 0.5711(2) 0.5460(3) 0.0172(13) Uani 1 1 d . . . . .
H9 H 0.584581 0.556821 0.576010 0.021 Uiso 1 1 calc R U . . .
C22 C 0.8434(3) 0.6844(2) 0.4202(3) 0.0182(13) Uani 1 1 d . . . . .
H22 H 0.810545 0.703478 0.454487 0.022 Uiso 1 1 calc R U . . .
C14 C 0.5470(3) 0.6484(2) 0.5526(4) 0.0175(13) Uani 1 1 d . . . . .
C42 C 0.3066(3) 0.1335(2) 0.7305(3) 0.0164(12) Uani 1 1 d . . . . .
H42 H 0.321084 0.164088 0.753793 0.020 Uiso 1 1 calc R U . . .
C44 C 0.2107(3) 0.0655(2) 0.7152(3) 0.0192(13) Uani 1 1 d . . . . .
H44 H 0.158633 0.049411 0.728108 0.023 Uiso 1 1 calc R U . . .
C50 C 0.2113(4) -0.0997(2) 0.5715(4) 0.0205(13) Uani 1 1 d D U . . .
C13 C 0.7609(3) 0.5652(2) 0.4779(3) 0.0191(13) Uani 1 1 d . . . . .
H13 H 0.809532 0.546992 0.462388 0.023 Uiso 1 1 calc R U . . .
C10 C 0.6205(3) 0.6193(2) 0.5255(3) 0.0173(13) Uani 1 1 d . . . . .
C29 C 0.5932(3) 0.1865(2) 0.6146(4) 0.0166(13) Uani 0.647(12) 1 d DG U P A 1
C30 C 0.5210(4) 0.1781(3) 0.5535(3) 0.025(2) Uani 0.647(12) 1 d DG U P A 1
H30 H 0.522539 0.189224 0.497898 0.030 Uiso 0.647(12) 1 calc R U P A 1
C31 C 0.4465(4) 0.1534(3) 0.5737(4) 0.026(2) Uani 0.647(12) 1 d DG U P A 1
H31 H 0.397153 0.147699 0.531951 0.031 Uiso 0.647(12) 1 calc R U P A 1
C32 C 0.4443(4) 0.1371(3) 0.6551(4) 0.018(2) Uani 0.647(12) 1 d DG U P A 1
C37 C 0.5165(5) 0.1455(3) 0.7162(3) 0.022(3) Uani 0.647(12) 1 d DG U P A 1
H37 H 0.514961 0.134405 0.771749 0.027 Uiso 0.647(12) 1 calc R U P A 1
C36 C 0.5910(4) 0.1702(3) 0.6959(3) 0.0166(13) Uani 0.647(12) 1 d DG U P A 1
H36 H 0.640348 0.175930 0.737697 0.020 Uiso 0.647(12) 1 calc R U P A 1
C58 C 0.0838(3) 0.2057(2) 0.8292(3) 0.0201(13) Uani 1 1 d . . . . .
H58 H 0.073121 0.238925 0.822498 0.024 Uiso 1 1 calc R U . . .
C49 C 0.184(11) -0.085(2) 0.647(6) 0.019(5) Uani 0.36(3) 1 d D U P B 1
H49 H 0.150567 -0.106078 0.677428 0.023 Uiso 0.36(3) 1 calc R U P B 1
C3 C 0.6874(3) 0.4284(2) 0.6462(4) 0.0198(13) Uani 1 1 d . . . . .
H3 H 0.661816 0.417521 0.693817 0.024 Uiso 1 1 calc R U . . .
C11 C 0.6829(3) 0.6397(2) 0.4796(3) 0.0206(13) Uani 1 1 d . . . . .
H11 H 0.677406 0.672486 0.464804 0.025 Uiso 1 1 calc R U . . .
C59 C 0.1493(4) 0.1842(2) 0.7889(4) 0.0219(14) Uani 1 1 d . . . . .
H59 H 0.183998 0.202807 0.755620 0.026 Uiso 1 1 calc R U . . .
C25 C 0.9368(4) 0.6304(2) 0.3177(4) 0.0264(15) Uani 1 1 d . . . . .
H25 H 0.968655 0.611827 0.281859 0.032 Uiso 1 1 calc R U . . .
C5 C 0.7103(3) 0.4926(2) 0.5501(3) 0.0168(12) Uani 1 1 d . . . . .
C41 C 0.3627(3) 0.1124(2) 0.6795(4) 0.0195(13) Uani 1 1 d D . . . .
C21 C 0.8221(3) 0.6364(2) 0.4091(4) 0.0197(13) Uani 1 1 d . . . . .
C55 C 0.1151(3) 0.1085(2) 0.8493(3) 0.0193(13) Uani 1 1 d . . . . .
H55 H 0.125664 0.075291 0.856131 0.023 Uiso 1 1 calc R U . . .
C12 C 0.7533(3) 0.6132(2) 0.4549(3) 0.0154(12) Uani 1 1 d . . . . .
C8 C 0.6987(3) 0.5432(2) 0.5231(3) 0.0168(12) Uani 1 1 d . . . . .
C18 C 0.4965(3) 0.7203(2) 0.6143(3) 0.0180(13) Uani 1 1 d . . . . .
H18 H 0.509746 0.750408 0.639792 0.022 Uiso 1 1 calc R U . . .
C7 C 0.7740(4) 0.4139(2) 0.5345(4) 0.0210(13) Uani 1 1 d . . . . .
H7 H 0.808955 0.393055 0.505209 0.025 Uiso 1 1 calc R U . . .
C56 C 0.0506(3) 0.1306(2) 0.8912(3) 0.0193(13) Uani 1 1 d . . . . .
H56 H 0.018519 0.112568 0.927603 0.023 Uiso 1 1 calc R U . . .
C45 C 0.2658(4) 0.0430(2) 0.6636(4) 0.0214(13) Uani 1 1 d . . . . .
C47 C 0.2441(4) -0.0061(2) 0.6302(4) 0.0249(14) Uani 1 1 d D U . . .
C19 C 0.5646(4) 0.6933(2) 0.5871(3) 0.0215(14) Uani 1 1 d . . . . .
H19 H 0.623767 0.705673 0.592174 0.026 Uiso 1 1 calc R U . . .
C15 C 0.4601(3) 0.6311(2) 0.5437(3) 0.0187(13) Uani 1 1 d . . . . .
H15 H 0.447285 0.600245 0.520807 0.022 Uiso 1 1 calc R U . . .
C48 C 0.204(7) -0.0394(13) 0.678(4) 0.021(5) Uani 0.36(3) 1 d D U P B 1
H48 H 0.190961 -0.031008 0.731850 0.025 Uiso 0.36(3) 1 calc R U P B 1
N01O N 1.1003(4) 0.1645(3) 0.4828(4) 0.057(2) Uani 1 1 d . . . . .
C6 C 0.7600(3) 0.4606(2) 0.5073(4) 0.0219(14) Uani 1 1 d . . . . .
H6 H 0.784412 0.471122 0.458778 0.026 Uiso 1 1 calc R U . . .
C26 C 0.8688(4) 0.6099(2) 0.3548(4) 0.0287(15) Uani 1 1 d . . . . .
H26 H 0.853296 0.577483 0.343562 0.034 Uiso 1 1 calc R U . . .
C46 C 0.3425(4) 0.0676(2) 0.6472(4) 0.0264(15) Uani 1 1 d . . . . .
H46 H 0.381684 0.053037 0.612865 0.032 Uiso 1 1 calc R U . . .
C4 C 0.6738(3) 0.4752(2) 0.6198(4) 0.0203(13) Uani 1 1 d . . . . .
H4 H 0.638964 0.495827 0.649611 0.024 Uiso 1 1 calc R U . . .
N01U N 0.8888(4) 0.1076(2) 0.7179(4) 0.0458(17) Uani 1 1 d . . . . .
C69 C 1.0182(4) 0.1809(3) 0.4787(4) 0.0368(18) Uani 1 1 d . . . . .
H69 H 0.981405 0.178293 0.426392 0.044 Uiso 1 1 calc R U . . .
C66 C 0.8893(4) 0.1547(3) 0.7208(4) 0.0326(16) Uani 1 1 d . . . . .
H66 H 0.922948 0.171373 0.684040 0.039 Uiso 1 1 calc R U . . .
C52 C 0.2883(17) -0.0246(7) 0.5653(15) 0.0219(19) Uani 0.36(3) 1 d D U P B 1
H52 H 0.331751 -0.005660 0.542597 0.026 Uiso 0.36(3) 1 calc R U P B 1
C51 C 0.2696(16) -0.0693(6) 0.5343(14) 0.0219(19) Uani 0.36(3) 1 d D U P B 1
H51 H 0.296252 -0.080066 0.487209 0.026 Uiso 0.36(3) 1 calc R U P B 1
C68 C 0.9386(5) 0.0819(3) 0.6595(5) 0.066(3) Uani 1 1 d . . . . .
H68A H 0.896369 0.065925 0.617110 0.098 Uiso 1 1 calc R U . . .
H68B H 0.977554 0.058165 0.690292 0.098 Uiso 1 1 calc R U . . .
H68C H 0.975128 0.104516 0.632021 0.098 Uiso 1 1 calc R U . . .
C70 C 1.1626(5) 0.1664(4) 0.5616(5) 0.071(3) Uani 1 1 d . . . . .
H70A H 1.211156 0.188857 0.555191 0.106 Uiso 1 1 calc R U . . .
H70B H 1.187684 0.134620 0.574337 0.106 Uiso 1 1 calc R U . . .
H70C H 1.130108 0.176983 0.607393 0.106 Uiso 1 1 calc R U . . .
C67 C 0.8372(6) 0.0807(3) 0.7734(7) 0.091(4) Uani 1 1 d . . . . .
H67A H 0.818416 0.102123 0.816048 0.137 Uiso 1 1 calc R U . . .
H67B H 0.874467 0.055143 0.800679 0.137 Uiso 1 1 calc R U . . .
H67C H 0.784136 0.066908 0.740457 0.137 Uiso 1 1 calc R U . . .
C71 C 1.1367(7) 0.1468(5) 0.4100(5) 0.122(6) Uani 1 1 d . . . . .
H71A H 1.170347 0.117375 0.424551 0.183 Uiso 1 1 calc R U . . .
H71B H 1.176802 0.170726 0.390547 0.183 Uiso 1 1 calc R U . . .
H71C H 1.087704 0.140115 0.365304 0.183 Uiso 1 1 calc R U . . .
C35 C 0.5940(9) 0.1952(6) 0.6287(11) 0.0166(13) Uani 0.353(12) 1 d D U P A 2
C38 C 0.4435(10) 0.1412(8) 0.6646(14) 0.023(3) Uani 0.353(12) 1 d D U P A 2
C34 C 0.6033(10) 0.1585(6) 0.6857(11) 0.0166(13) Uani 0.353(12) 1 d D U P A 2
H34 H 0.661478 0.149523 0.710717 0.020 Uiso 0.353(12) 1 calc R U P A 2
C33 C 0.5284(10) 0.1339(8) 0.7075(12) 0.019(3) Uani 0.353(12) 1 d D U P A 2
H33 H 0.535924 0.111853 0.752693 0.023 Uiso 0.353(12) 1 calc R U P A 2
C40 C 0.5086(8) 0.2033(7) 0.5858(12) 0.027(3) Uani 0.353(12) 1 d D U P A 2
H40 H 0.500675 0.225436 0.540714 0.033 Uiso 0.353(12) 1 calc R U P A 2
C39 C 0.4359(9) 0.1792(7) 0.6088(12) 0.029(3) Uani 0.353(12) 1 d D U P A 2
H39 H 0.377670 0.189059 0.585443 0.035 Uiso 0.353(12) 1 calc R U P A 2
C52A C 0.2589(12) -0.0186(4) 0.5470(7) 0.0219(19) Uani 0.64(3) 1 d D U P B 2
H52A H 0.279497 0.004527 0.510897 0.026 Uiso 0.64(3) 1 calc R U P B 2
C51A C 0.2427(11) -0.0651(4) 0.5196(8) 0.0219(19) Uani 0.64(3) 1 d D U P B 2
H51A H 0.253195 -0.073554 0.464527 0.026 Uiso 0.64(3) 1 calc R U P B 2
C49A C 0.186(6) -0.0854(12) 0.648(3) 0.018(3) Uani 0.64(3) 1 d D U P B 2
H49A H 0.159679 -0.107731 0.681960 0.022 Uiso 0.64(3) 1 calc R U P B 2
C48A C 0.199(4) -0.0386(7) 0.6751(18) 0.020(4) Uani 0.64(3) 1 d D U P B 2
H48A H 0.176902 -0.028606 0.725003 0.024 Uiso 0.64(3) 1 calc R U P B 2
C1D C 0.3889(6) 0.2637(4) 0.6856(8) 0.130(5) Uani 0.605(6) 1 d G U P C 3
H1D H 0.422897 0.244301 0.652910 0.156 Uiso 0.605(6) 1 calc R U P C 3
O15 O 0.3216(8) 0.2460(4) 0.7085(10) 0.181(7) Uani 0.605(6) 1 d G U P C 3
N1 N 0.4193(5) 0.3089(4) 0.7030(6) 0.123(4) Uani 0.605(6) 1 d DG U P C 3
C1E C 0.5001(7) 0.3268(5) 0.6731(11) 0.117(5) Uani 0.605(6) 1 d DG U P C 3
H1EA H 0.510702 0.359726 0.692015 0.175 Uiso 0.605(6) 1 calc R U P C 3
H1EB H 0.551212 0.306902 0.695404 0.175 Uiso 0.605(6) 1 calc R U P C 3
H1EC H 0.492926 0.325732 0.611718 0.175 Uiso 0.605(6) 1 calc R U P C 3
C1F C 0.3710(9) 0.3409(4) 0.7527(10) 0.126(5) Uani 0.605(6) 1 d DG U P C 3
H1FA H 0.402111 0.371592 0.758988 0.189 Uiso 0.605(6) 1 calc R U P C 3
H1FB H 0.310032 0.345672 0.724483 0.189 Uiso 0.605(6) 1 calc R U P C 3
H1FC H 0.368318 0.326842 0.808169 0.189 Uiso 0.605(6) 1 calc R U P C 3
C1A C 0.4649(10) 0.3298(6) 0.7207(11) 0.136(5) Uani 0.395(6) 1 d G U P C 2
H1A H 0.407300 0.322053 0.692546 0.164 Uiso 0.395(6) 1 calc R U P C 2
O16 O 0.5297(13) 0.3191(8) 0.6856(12) 0.154(6) Uani 0.395(6) 1 d G U P C 2
N4 N 0.4681(7) 0.3517(5) 0.7967(11) 0.133(5) Uani 0.395(6) 1 d DG U P C 2
C1B C 0.3872(9) 0.3629(9) 0.8335(15) 0.137(7) Uani 0.395(6) 1 d DG U P C 2
H1BA H 0.403409 0.378481 0.887809 0.205 Uiso 0.395(6) 1 calc R U P C 2
H1BB H 0.349472 0.384361 0.796045 0.205 Uiso 0.395(6) 1 calc R U P C 2
H1BC H 0.354257 0.333452 0.841325 0.205 Uiso 0.395(6) 1 calc R U P C 2
C1C C 0.5537(9) 0.3647(7) 0.8438(12) 0.101(6) Uani 0.395(6) 1 d DG U P C 2
H1CA H 0.543375 0.379960 0.896486 0.152 Uiso 0.395(6) 1 calc R U P C 2
H1CB H 0.590059 0.335924 0.855882 0.152 Uiso 0.395(6) 1 calc R U P C 2
H1CC H 0.585210 0.386832 0.810598 0.152 Uiso 0.395(6) 1 calc R U P C 2

loop_
_atom_site_aniso_label
_atom_site_aniso_U_11
_atom_site_aniso_U_22
_atom_site_aniso_U_33
_atom_site_aniso_U_23
_atom_site_aniso_U_13
_atom_site_aniso_U_12
Pr01 0.01398(15) 0.01111(17) 0.01173(16) -0.00010(13) 0.00561(11) 0.00015(12)
Pr02 0.01646(16) 0.01243(17) 0.01196(16) 0.00010(14) 0.00656(12) -0.00115(13)
O3 0.0128(18) 0.016(2) 0.0143(19) 0.0015(18) 0.0045(15) 0.0006(16)
O7 0.0190(19) 0.020(2) 0.017(2) 0.0010(19) 0.0011(16) -0.0045(17)
O6 0.0180(19) 0.019(2) 0.015(2) -0.0027(19) 0.0042(16) -0.0026(17)
O9 0.0152(19) 0.014(2) 0.024(2) -0.0005(19) 0.0055(16) 0.0020(16)
O8 0.0119(18) 0.027(3) 0.023(2) 0.002(2) 0.0034(16) -0.0048(17)
O11 0.024(2) 0.008(2) 0.017(2) 0.0031(18) 0.0074(16) -0.0015(16)
O4 0.019(2) 0.022(2) 0.022(2) -0.009(2) 0.0061(17) 0.0043(17)
O10 0.022(2) 0.022(2) 0.018(2) 0.000(2) 0.0071(17) 0.0042(18)
O1 0.026(2) 0.014(2) 0.027(2) 0.001(2) 0.0121(18) 0.0028(18)
O5 0.028(2) 0.022(2) 0.021(2) -0.002(2) 0.0178(17) -0.0086(18)
O2 0.031(2) 0.015(2) 0.016(2) 0.0057(19) 0.0083(17) 0.0056(18)
O13 0.040(2) 0.016(2) 0.021(2) -0.004(2) 0.0060(19) 0.007(2)
O14 0.020(2) 0.021(2) 0.021(2) -0.002(2) 0.0069(17) 0.0064(17)
O12 0.038(2) 0.017(2) 0.017(2) 0.002(2) 0.0092(18) -0.0017(19)
C20 0.022(3) 0.013(3) 0.014(3) 0.004(3) 0.005(2) 0.005(2)
C60 0.017(3) 0.016(3) 0.016(3) -0.007(3) 0.003(2) -0.005(2)
C24 0.019(3) 0.016(3) 0.017(3) 0.003(3) 0.007(2) -0.002(2)
C27 0.018(3) 0.016(3) 0.020(3) 0.003(3) 0.001(2) 0.001(2)
C23 0.022(3) 0.016(3) 0.020(3) -0.005(3) 0.006(2) -0.003(2)
C17 0.018(3) 0.015(3) 0.015(3) -0.003(3) 0.003(2) 0.001(2)
C16 0.016(3) 0.024(4) 0.019(3) 0.005(3) 0.003(2) 0.001(3)
C43 0.013(3) 0.017(3) 0.012(3) -0.001(3) 0.006(2) -0.001(2)
C28 0.021(3) 0.008(3) 0.024(3) 0.001(3) 0.008(3) 0.000(2)
C2 0.017(3) 0.012(3) 0.019(3) 0.003(3) 0.005(2) 0.002(2)
C53 0.016(3) 0.014(3) 0.025(3) 0.003(3) 0.015(2) 0.002(2)
C54 0.013(3) 0.012(3) 0.021(3) -0.004(3) 0.003(2) -0.001(2)
C57 0.016(3) 0.017(3) 0.012(3) 0.000(3) 0.004(2) 0.006(2)
C1 0.013(3) 0.008(3) 0.026(3) 0.001(3) 0.002(2) 0.002(2)
C9 0.020(3) 0.013(3) 0.021(3) 0.003(3) 0.008(2) 0.001(2)
C22 0.012(3) 0.021(3) 0.023(3) 0.000(3) 0.006(2) 0.003(2)
C14 0.021(3) 0.013(3) 0.021(3) 0.006(3) 0.010(2) 0.004(2)
C42 0.018(3) 0.014(3) 0.017(3) -0.003(3) 0.005(2) 0.000(2)
C44 0.017(3) 0.018(3) 0.024(3) 0.001(3) 0.005(2) -0.004(2)
C50 0.033(3) 0.011(3) 0.020(3) 0.000(3) 0.013(3) 0.002(3)
C13 0.019(3) 0.015(3) 0.024(3) 0.004(3) 0.004(2) 0.004(2)
C10 0.018(3) 0.016(3) 0.019(3) 0.004(3) 0.005(2) 0.001(2)
C29 0.0214(19) 0.011(3) 0.019(2) -0.007(2) 0.0081(18) -0.0045(19)
C30 0.030(4) 0.030(6) 0.016(4) 0.004(4) 0.005(3) -0.012(4)
C31 0.026(4) 0.038(6) 0.014(4) -0.001(4) 0.007(3) -0.011(4)
C32 0.014(4) 0.018(5) 0.023(4) 0.001(4) 0.013(3) 0.005(4)
C37 0.032(4) 0.019(6) 0.019(4) 0.000(4) 0.013(3) -0.005(4)
C36 0.0214(19) 0.011(3) 0.019(2) -0.007(2) 0.0081(18) -0.0045(19)
C58 0.025(3) 0.014(3) 0.023(3) -0.005(3) 0.009(2) 0.002(3)
C49 0.026(9) 0.014(7) 0.018(9) 0.002(7) 0.013(9) 0.001(7)
C3 0.025(3) 0.016(3) 0.021(3) 0.001(3) 0.012(2) 0.003(3)
C11 0.025(3) 0.014(3) 0.023(3) 0.006(3) 0.007(3) -0.003(3)
C59 0.027(3) 0.016(3) 0.026(3) -0.005(3) 0.016(3) -0.005(3)
C25 0.035(3) 0.021(4) 0.028(4) -0.005(3) 0.023(3) -0.001(3)
C5 0.024(3) 0.006(3) 0.021(3) -0.004(3) 0.006(2) -0.001(2)
C41 0.015(3) 0.019(3) 0.025(3) 0.003(3) 0.004(2) 0.000(2)
C21 0.019(3) 0.018(3) 0.023(3) 0.006(3) 0.008(2) 0.000(2)
C55 0.024(3) 0.014(3) 0.020(3) 0.000(3) 0.003(2) 0.000(2)
C12 0.017(3) 0.014(3) 0.016(3) -0.002(3) 0.005(2) -0.002(2)
C8 0.020(3) 0.014(3) 0.018(3) 0.005(3) 0.006(2) 0.000(2)
C18 0.016(3) 0.017(3) 0.021(3) -0.002(3) 0.001(2) 0.001(2)
C7 0.025(3) 0.016(3) 0.025(3) -0.003(3) 0.013(3) 0.002(3)
C56 0.022(3) 0.018(3) 0.019(3) 0.002(3) 0.008(2) 0.001(3)
C45 0.031(3) 0.009(3) 0.027(3) 0.002(3) 0.015(3) -0.001(3)
C47 0.034(3) 0.011(3) 0.035(4) 0.001(3) 0.021(3) 0.000(3)
C19 0.020(3) 0.025(4) 0.019(3) -0.001(3) 0.004(2) 0.001(3)
C15 0.022(3) 0.012(3) 0.023(3) -0.002(3) 0.008(2) -0.004(2)
C48 0.033(10) 0.013(7) 0.021(8) 0.000(7) 0.016(9) 0.001(7)
N01O 0.053(4) 0.081(6) 0.035(4) 0.005(4) 0.006(3) 0.048(4)
C6 0.026(3) 0.016(3) 0.027(3) 0.001(3) 0.018(3) 0.000(3)
C26 0.038(4) 0.014(3) 0.039(4) -0.003(3) 0.024(3) -0.010(3)
C46 0.033(3) 0.015(3) 0.036(4) 0.000(3) 0.025(3) 0.002(3)
C4 0.027(3) 0.012(3) 0.023(3) -0.004(3) 0.008(3) 0.007(3)
N01U 0.065(4) 0.019(3) 0.051(4) -0.010(3) -0.003(3) 0.006(3)
C69 0.033(4) 0.040(5) 0.036(4) 0.010(4) -0.002(3) 0.012(3)
C66 0.042(4) 0.032(4) 0.021(4) -0.001(3) -0.005(3) 0.003(3)
C52 0.035(5) 0.010(3) 0.024(3) 0.002(3) 0.016(3) 0.001(3)
C51 0.035(5) 0.010(3) 0.024(3) 0.002(3) 0.016(3) 0.001(3)
C68 0.080(6) 0.061(6) 0.054(6) -0.024(5) -0.002(5) 0.035(5)
C70 0.060(5) 0.107(9) 0.041(5) 0.000(6) -0.009(4) 0.045(5)
C67 0.096(7) 0.030(5) 0.147(11) 0.026(6) 0.013(7) -0.013(5)
C71 0.122(8) 0.214(15) 0.031(5) -0.013(7) 0.011(5) 0.116(9)
C35 0.0214(19) 0.011(3) 0.019(2) -0.007(2) 0.0081(18) -0.0045(19)
C38 0.023(5) 0.020(7) 0.027(7) -0.001(6) 0.011(6) -0.002(6)
C34 0.0214(19) 0.011(3) 0.019(2) -0.007(2) 0.0081(18) -0.0045(19)
C33 0.027(5) 0.014(7) 0.019(6) -0.001(6) 0.013(5) -0.004(5)
C40 0.025(5) 0.025(7) 0.032(7) 0.009(6) 0.005(5) -0.008(5)
C39 0.020(5) 0.032(7) 0.036(7) 0.010(6) 0.006(6) -0.003(5)
C52A 0.035(5) 0.010(3) 0.024(3) 0.002(3) 0.016(3) 0.001(3)
C51A 0.035(5) 0.010(3) 0.024(3) 0.002(3) 0.016(3) 0.001(3)
C49A 0.025(7) 0.015(5) 0.017(6) 0.003(5) 0.011(6) 0.001(5)
C48A 0.030(8) 0.014(5) 0.019(6) 0.000(5) 0.012(6) 0.002(5)
C1D 0.071(8) 0.097(9) 0.219(11) 0.080(9) 0.006(8) 0.002(7)
O15 0.094(9) 0.140(12) 0.309(17) 0.096(12) 0.018(10) -0.018(8)
N1 0.058(6) 0.108(8) 0.201(9) 0.071(8) 0.013(6) -0.003(5)
C1E 0.019(7) 0.143(11) 0.186(12) 0.073(10) 0.007(7) 0.017(7)
C1F 0.056(7) 0.124(11) 0.199(13) 0.060(10) 0.021(8) 0.011(8)
C1A 0.071(8) 0.126(9) 0.210(10) 0.071(9) 0.013(8) 0.014(7)
O16 0.090(10) 0.159(12) 0.214(12) 0.062(11) 0.023(9) 0.009(9)
N4 0.079(7) 0.112(9) 0.208(10) 0.066(9) 0.012(7) 0.011(7)
C1B 0.062(9) 0.135(15) 0.207(16) 0.058(14) -0.008(11) 0.006(11)
C1C 0.049(8) 0.051(13) 0.214(16) 0.031(13) 0.059(10) 0.019(9)

loop_
_atom_type_symbol
_atom_type_description
_atom_type_scat_dispersion_real
_atom_type_scat_dispersion_imag
_atom_type_scat_source
C C 0.0033 0.0016 'International Tables Vol C Tables 4.2.6.8 and 6.1.1.4'
H H 0.0000 0.0000 'International Tables Vol C Tables 4.2.6.8 and 6.1.1.4'
N N 0.0061 0.0033 'International Tables Vol C Tables 4.2.6.8 and 6.1.1.4'
O O 0.0106 0.0060 'International Tables Vol C Tables 4.2.6.8 and 6.1.1.4'
Pr Pr -0.2180 2.8214 'International Tables Vol C Tables 4.2.6.8 and 6.1.1.4'

loop_
_geom_angle_atom_site_label_1
_geom_angle_atom_site_label_2
_geom_angle_atom_site_label_3
_geom_angle
_geom_angle_site_symmetry_1
_geom_angle_site_symmetry_3
_geom_angle_publ_flag
O3 Pr01 O7 113.80(10) 3_666 . ?
O3 Pr01 O6 148.79(12) 3_666 3_766 ?
O3 Pr01 O9 65.43(11) 3_666 4_665 ?
O3 Pr01 O8 68.44(12) 3_666 . ?
O3 Pr01 O11 68.77(12) 3_666 3_656 ?
O3 Pr01 O10 77.34(11) 3_666 4_665 ?
O3 Pr01 O14 128.73(11) 3_666 . ?
O3 Pr01 O12 109.90(12) 3_666 3_656 ?
O3 Pr01 C28 91.89(13) 3_666 . ?
O3 Pr01 C53 89.64(14) 3_666 3_656 ?
O7 Pr01 C28 25.19(12) . . ?
O7 Pr01 C53 88.39(13) . 3_656 ?
O6 Pr01 O7 67.82(11) 3_766 . ?
O6 Pr01 O9 116.92(11) 3_766 4_665 ?
O6 Pr01 O11 141.86(12) 3_766 3_656 ?
O6 Pr01 O14 71.72(12) 3_766 . ?
O6 Pr01 O12 99.58(12) 3_766 3_656 ?
O6 Pr01 C28 92.99(13) 3_766 . ?
O6 Pr01 C53 121.39(14) 3_766 3_656 ?
O9 Pr01 O7 172.69(11) 4_665 . ?
O9 Pr01 C28 149.70(13) 4_665 . ?
O9 Pr01 C53 84.35(13) 4_665 3_656 ?
O8 Pr01 O7 49.36(11) . . ?
O8 Pr01 O6 116.61(12) . 3_766 ?
O8 Pr01 O9 126.45(12) . 4_665 ?
O8 Pr01 O11 76.31(12) . 3_656 ?
O8 Pr01 O10 138.88(13) . 4_665 ?
O8 Pr01 O14 134.66(13) . . ?
O8 Pr01 O12 66.95(13) . 3_656 ?
O8 Pr01 C28 24.47(13) . . ?
O8 Pr01 C53 69.53(13) . 3_656 ?
O11 Pr01 O7 109.89(11) 3_656 . ?
O11 Pr01 O9 62.87(11) 3_656 4_665 ?
O11 Pr01 C28 90.98(13) 3_656 . ?
O11 Pr01 C53 25.53(13) 3_656 3_656 ?
O10 Pr01 O7 137.62(12) 4_665 . ?
O10 Pr01 O6 82.36(12) 4_665 3_766 ?
O10 Pr01 O9 49.69(12) 4_665 4_665 ?
O10 Pr01 O11 112.13(11) 4_665 3_656 ?
O10 Pr01 O14 84.77(12) 4_665 . ?
O10 Pr01 O12 149.83(12) 4_665 3_656 ?
O10 Pr01 C28 148.02(14) 4_665 . ?
O10 Pr01 C53 133.67(13) 4_665 3_656 ?
O1 Pr01 O3 80.28(12) . 3_666 ?
O1 Pr01 O7 70.39(12) . . ?
O1 Pr01 O6 70.93(12) . 3_766 ?
O1 Pr01 O9 116.00(12) . 4_665 ?
O1 Pr01 O8 80.38(13) . . ?
O1 Pr01 O11 146.34(12) . 3_656 ?
O1 Pr01 O10 71.79(13) . 4_665 ?
O1 Pr01 O14 137.93(12) . . ?
O1 Pr01 O12 137.53(12) . 3_656 ?
O1 Pr01 C28 76.77(14) . . ?
O1 Pr01 C53 149.88(13) . 3_656 ?
O14 Pr01 O7 111.72(11) . . ?
O14 Pr01 O9 66.38(11) . 4_665 ?
O14 Pr01 O11 74.68(11) . 3_656 ?
O14 Pr01 O12 67.71(12) . 3_656 ?
O14 Pr01 C28 123.89(14) . . ?
O14 Pr01 C53 69.22(13) . 3_656 ?
O12 Pr01 O7 67.84(12) 3_656 . ?
O12 Pr01 O9 105.30(12) 3_656 4_665 ?
O12 Pr01 O11 50.15(11) 3_656 3_656 ?
O12 Pr01 C28 62.15(14) 3_656 . ?
O12 Pr01 C53 24.62(13) 3_656 3_656 ?
C53 Pr01 C28 75.27(15) 3_656 . ?
O3 Pr02 Pr01 38.34(8) 2_646 4_566 ?
O3 Pr02 O6 145.90(12) 2_646 3_766 ?
O3 Pr02 O11 70.07(12) 2_646 2_656 ?
O3 Pr02 O4 52.30(11) 2_646 2_646 ?
O3 Pr02 O5 137.00(12) 2_646 3_766 ?
O3 Pr02 C20 26.93(13) 2_646 2_646 ?
O3 Pr02 C27 149.62(13) 2_646 3_766 ?
O7 Pr02 Pr01 142.23(9) . 4_566 ?
O7 Pr02 O3 104.43(12) . 2_646 ?
O7 Pr02 O6 71.65(11) . 3_766 ?
O7 Pr02 O9 134.98(13) . 1_655 ?
O7 Pr02 O11 155.12(11) . 2_656 ?
O7 Pr02 O4 80.94(12) . 2_646 ?
O7 Pr02 O5 117.12(12) . 3_766 ?
O7 Pr02 O2 79.46(13) . . ?
O7 Pr02 O13 67.06(13) . . ?
O7 Pr02 C20 89.90(13) . 2_646 ?
O7 Pr02 C27 95.07(14) . 3_766 ?
O6 Pr02 Pr01 132.15(8) 3_766 4_566 ?
O6 Pr02 C20 157.86(14) 3_766 2_646 ?
O6 Pr02 C27 26.18(14) 3_766 3_766 ?
O9 Pr02 Pr01 42.65(8) 1_655 4_566 ?
O9 Pr02 O3 68.59(11) 1_655 2_646 ?
O9 Pr02 O6 90.00(11) 1_655 3_766 ?
O9 Pr02 O11 67.05(12) 1_655 2_656 ?
O9 Pr02 O4 118.18(12) 1_655 2_646 ?
O9 Pr02 O5 74.25(12) 1_655 3_766 ?
O9 Pr02 O13 68.78(12) 1_655 . ?
O9 Pr02 C20 94.95(14) 1_655 2_646 ?
O9 Pr02 C27 81.13(13) 1_655 3_766 ?
O11 Pr02 Pr01 41.04(8) 2_656 4_566 ?
O11 Pr02 O6 126.81(11) 2_656 3_766 ?
O11 Pr02 C20 74.65(13) 2_656 2_646 ?
O11 Pr02 C27 100.86(14) 2_656 3_766 ?
O4 Pr02 Pr01 77.24(9) 2_646 4_566 ?
O4 Pr02 O6 150.23(12) 2_646 3_766 ?
O4 Pr02 O11 76.77(12) 2_646 2_656 ?
O4 Pr02 C20 25.72(13) 2_646 2_646 ?
O4 Pr02 C27 156.21(14) 2_646 3_766 ?
O5 Pr02 Pr01 98.84(9) 3_766 4_566 ?
O5 Pr02 O6 51.08(12) 3_766 3_766 ?
O5 Pr02 O11 76.15(12) 3_766 2_656 ?
O5 Pr02 O4 141.73(13) 3_766 2_646 ?
O5 Pr02 C20 150.80(14) 3_766 2_646 ?
O5 Pr02 C27 24.90(14) 3_766 3_766 ?
O2 Pr02 Pr01 123.88(9) . 4_566 ?
O2 Pr02 O3 126.48(12) . 2_646 ?
O2 Pr02 O6 86.85(12) . 3_766 ?
O2 Pr02 O9 141.82(13) . 1_655 ?
O2 Pr02 O11 84.77(12) . 2_656 ?
O2 Pr02 O4 76.74(12) . 2_646 ?
O2 Pr02 O5 74.33(13) . 3_766 ?
O2 Pr02 O13 145.75(13) . . ?
O2 Pr02 C20 102.06(14) . 2_646 ?
O2 Pr02 C27 79.47(14) . 3_766 ?
O13 Pr02 Pr01 88.69(9) . 4_566 ?
O13 Pr02 O3 71.36(12) . 2_646 ?
O13 Pr02 O6 76.29(13) . 3_766 ?
O13 Pr02 O11 129.15(12) . 2_656 ?
O13 Pr02 O4 103.81(13) . 2_646 ?
O13 Pr02 O5 114.22(13) . 3_766 ?
O13 Pr02 C20 85.41(15) . 2_646 ?
O13 Pr02 C27 95.99(15) . 3_766 ?
C20 Pr02 Pr01 58.42(11) 2_646 4_566 ?
C20 Pr02 C27 175.00(15) 2_646 3_766 ?
C27 Pr02 Pr01 116.75(11) 3_766 4_566 ?
Pr01 O3 Pr02 103.23(12) 3_666 2_656 ?
C20 O3 Pr01 126.8(3) . 3_666 ?
C20 O3 Pr02 92.4(3) . 2_656 ?
Pr02 O7 Pr01 108.26(13) . . ?
C28 O7 Pr01 88.2(3) . . ?
C28 O7 Pr02 155.3(4) . . ?
Pr01 O6 Pr02 108.04(12) 3_766 3_766 ?
C27 O6 Pr01 132.6(3) . 3_766 ?
C27 O6 Pr02 90.7(3) . 3_766 ?
Pr02 O9 Pr01 98.68(11) 1_455 4_466 ?
C60 O9 Pr01 90.5(3) . 4_466 ?
C60 O9 Pr02 134.0(3) . 1_455 ?
C28 O8 Pr01 99.4(3) . . ?
Pr02 O11 Pr01 99.53(13) 2_646 3_656 ?
C53 O11 Pr01 93.2(3) . 3_656 ?
C53 O11 Pr02 166.2(4) . 2_646 ?
C20 O4 Pr02 93.1(3) . 2_656 ?
C60 O10 Pr01 97.7(3) . 4_466 ?
C1 O1 Pr01 157.6(4) . . ?
C27 O5 Pr02 96.8(3) . 3_766 ?
C1 O2 Pr02 125.0(3) . . ?
C66 O13 Pr02 134.3(4) . . ?
C69 O14 Pr01 125.8(4) . . ?
C53 O12 Pr01 95.3(3) . 3_656 ?
O3 C20 Pr02 60.7(3) . 2_656 ?
O3 C20 C17 118.3(5) . . ?
O4 C20 Pr02 61.2(3) . 2_656 ?
O4 C20 O3 120.7(5) . . ?
O4 C20 C17 120.9(5) . . ?
C17 C20 Pr02 164.8(4) . 2_656 ?
O9 C60 Pr01 64.3(3) . 4_466 ?
O9 C60 C57 119.3(5) . . ?
O10 C60 Pr01 57.6(3) . 4_466 ?
O10 C60 O9 121.4(5) . . ?
O10 C60 C57 119.3(5) . . ?
C57 C60 Pr01 171.0(4) . 4_466 ?
C23 C24 C27 121.4(5) . . ?
C23 C24 C25 118.9(5) . . ?
C25 C24 C27 119.7(5) . . ?
O6 C27 Pr02 63.1(3) . 3_766 ?
O6 C27 C24 119.0(5) . . ?
O5 C27 Pr02 58.3(3) . 3_766 ?
O5 C27 O6 121.5(5) . . ?
O5 C27 C24 119.5(5) . . ?
C24 C27 Pr02 177.8(4) . 3_766 ?
C24 C23 H23 119.7 . . ?
C22 C23 C24 120.6(6) . . ?
C22 C23 H23 119.7 . . ?
C16 C17 C20 119.9(5) . . ?
C18 C17 C20 120.9(5) . . ?
C18 C17 C16 119.2(5) . . ?
C17 C16 H16 119.5 . . ?
C15 C16 C17 120.9(5) . . ?
C15 C16 H16 119.5 . . ?
C42 C43 C54 120.7(5) . . ?
C44 C43 C54 120.5(5) . . ?
C44 C43 C42 118.7(5) . . ?
O7 C28 Pr01 66.6(3) . . ?
O7 C28 C29 121.9(5) . . ?
O7 C28 C35 114.0(8) . . ?
O8 C28 Pr01 56.2(3) . . ?
O8 C28 O7 121.6(5) . . ?
O8 C28 C29 116.2(5) . . ?
O8 C28 C35 124.2(8) . . ?
C29 C28 Pr01 161.7(4) . . ?
C35 C28 Pr01 173.3(8) . . ?
C3 C2 C1 122.1(5) . . ?
C3 C2 C7 118.7(5) . . ?
C7 C2 C1 119.2(5) . . ?
O11 C53 Pr01 61.3(3) . 3_656 ?
O11 C53 C50 118.6(5) . . ?
O12 C53 Pr01 60.1(3) . 3_656 ?
O12 C53 O11 121.4(5) . . ?
O12 C53 C50 120.0(5) . . ?
C50 C53 Pr01 179.0(4) . 3_656 ?
C59 C54 C43 120.8(5) . . ?
C55 C54 C43 120.0(5) . . ?
C55 C54 C59 119.2(5) . . ?
C58 C57 C60 120.1(5) . . ?
C56 C57 C60 120.5(5) . . ?
C56 C57 C58 119.4(5) . . ?
O1 C1 C2 115.9(5) . . ?
O2 C1 O1 124.4(5) . . ?
O2 C1 C2 119.7(5) . . ?
C10 C9 H9 119.3 . . ?
C10 C9 C8 121.4(5) . . ?
C8 C9 H9 119.3 . . ?
C23 C22 H22 119.4 . . ?
C23 C22 C21 121.1(5) . . ?
C21 C22 H22 119.4 . . ?
C19 C14 C10 120.4(5) . . ?
C15 C14 C10 120.4(5) . . ?
C15 C14 C19 119.2(5) . . ?
C43 C42 H42 119.7 . . ?
C41 C42 C43 120.7(5) . . ?
C41 C42 H42 119.7 . . ?
C43 C44 H44 118.9 . . ?
C43 C44 C45 122.3(5) . . ?
C45 C44 H44 118.9 . . ?
C49 C50 C53 122.0(10) . . ?
C49 C50 C51 117.3(19) . . ?
C51 C50 C53 119.5(8) . . ?
C51A C50 C53 119.3(6) . . ?
C49A C50 C53 122.0(7) . . ?
C49A C50 C51A 118.4(11) . . ?
C12 C13 H13 119.2 . . ?
C12 C13 C8 121.6(5) . . ?
C8 C13 H13 119.2 . . ?
C9 C10 C14 120.4(5) . . ?
C11 C10 C9 119.1(5) . . ?
C11 C10 C14 120.5(5) . . ?
C30 C29 C28 120.5(4) . . ?
C30 C29 C36 120.0 . . ?
C36 C29 C28 119.3(4) . . ?
C29 C30 H30 120.0 . . ?
C31 C30 C29 120.0 . . ?
C31 C30 H30 120.0 . . ?
C30 C31 H31 120.0 . . ?
C30 C31 C32 120.0 . . ?
C32 C31 H31 120.0 . . ?
C31 C32 C41 121.0(5) . . ?
C37 C32 C31 120.0 . . ?
C37 C32 C41 118.9(5) . . ?
C32 C37 H37 120.0 . . ?
C32 C37 C36 120.0 . . ?
C36 C37 H37 120.0 . . ?
C29 C36 H36 120.0 . . ?
C37 C36 C29 120.0 . . ?
C37 C36 H36 120.0 . . ?
C57 C58 H58 119.6 . . ?
C59 C58 C57 120.9(6) . . ?
C59 C58 H58 119.6 . . ?
C50 C49 H49 119.8 . . ?
C48 C49 C50 120(2) . . ?
C48 C49 H49 119.8 . . ?
C2 C3 H3 119.5 . . ?
C2 C3 C4 120.9(5) . . ?
C4 C3 H3 119.5 . . ?
C10 C11 H11 119.3 . . ?
C10 C11 C12 121.4(6) . . ?
C12 C11 H11 119.3 . . ?
C54 C59 H59 120.0 . . ?
C58 C59 C54 120.0(5) . . ?
C58 C59 H59 120.0 . . ?
C24 C25 H25 119.6 . . ?
C26 C25 C24 120.8(6) . . ?
C26 C25 H25 119.6 . . ?
C6 C5 C8 121.1(5) . . ?
C4 C5 C8 121.5(5) . . ?
C4 C5 C6 117.4(5) . . ?
C42 C41 C32 122.4(6) . . ?
C42 C41 C38 115.5(12) . . ?
C46 C41 C42 119.5(5) . . ?
C46 C41 C32 118.1(6) . . ?
C46 C41 C38 125.0(12) . . ?
C22 C21 C12 121.3(5) . . ?
C22 C21 C26 117.9(5) . . ?
C26 C21 C12 120.7(5) . . ?
C54 C55 H55 119.8 . . ?
C56 C55 C54 120.5(5) . . ?
C56 C55 H55 119.8 . . ?
C13 C12 C21 120.7(5) . . ?
C11 C12 C13 118.6(5) . . ?
C11 C12 C21 120.6(5) . . ?
C9 C8 C5 121.3(5) . . ?
C13 C8 C9 117.9(5) . . ?
C13 C8 C5 120.6(5) . . ?
C17 C18 H18 120.0 . . ?
C17 C18 C19 120.1(6) . . ?
C19 C18 H18 120.0 . . ?
C2 C7 H7 119.7 . . ?
C2 C7 C6 120.6(5) . . ?
C6 C7 H7 119.7 . . ?
C57 C56 H56 120.0 . . ?
C55 C56 C57 120.0(5) . . ?
C55 C56 H56 120.0 . . ?
C44 C45 C47 120.7(5) . . ?
C44 C45 C46 117.1(5) . . ?
C46 C45 C47 122.2(5) . . ?
C48 C47 C45 120.8(10) . . ?
C48 C47 C52 115.8(18) . . ?
C52 C47 C45 120.3(8) . . ?
C52A C47 C45 120.7(6) . . ?
C48A C47 C45 120.9(7) . . ?
C48A C47 C52A 117.8(9) . . ?
C14 C19 H19 119.6 . . ?
C18 C19 C14 120.7(5) . . ?
C18 C19 H19 119.6 . . ?
C16 C15 C14 119.9(5) . . ?
C16 C15 H15 120.1 . . ?
C14 C15 H15 120.1 . . ?
C49 C48 C47 121(2) . . ?
C49 C48 H48 119.4 . . ?
C47 C48 H48 119.4 . . ?
C69 N01O C70 121.5(6) . . ?
C69 N01O C71 122.1(6) . . ?
C71 N01O C70 116.3(6) . . ?
C5 C6 H6 119.4 . . ?
C7 C6 C5 121.2(5) . . ?
C7 C6 H6 119.4 . . ?
C25 C26 C21 120.6(6) . . ?
C25 C26 H26 119.7 . . ?
C21 C26 H26 119.7 . . ?
C41 C46 C45 121.8(5) . . ?
C41 C46 H46 119.1 . . ?
C45 C46 H46 119.1 . . ?
C3 C4 C5 121.2(5) . . ?
C3 C4 H4 119.4 . . ?
C5 C4 H4 119.4 . . ?
C66 N01U C68 121.0(7) . . ?
C66 N01U C67 119.6(7) . . ?
C68 N01U C67 119.4(7) . . ?
O14 C69 N01O 125.4(6) . . ?
O14 C69 H69 117.3 . . ?
N01O C69 H69 117.3 . . ?
O13 C66 N01U 123.7(7) . . ?
O13 C66 H66 118.2 . . ?
N01U C66 H66 118.2 . . ?
C47 C52 H52 119.5 . . ?
C51 C52 C47 121.0(14) . . ?
C51 C52 H52 119.5 . . ?
C50 C51 H51 119.6 . . ?
C52 C51 C50 120.7(14) . . ?
C52 C51 H51 119.6 . . ?
N01U C68 H68A 109.5 . . ?
N01U C68 H68B 109.5 . . ?
N01U C68 H68C 109.5 . . ?
H68A C68 H68B 109.5 . . ?
H68A C68 H68C 109.5 . . ?
H68B C68 H68C 109.5 . . ?
N01O C70 H70A 109.5 . . ?
N01O C70 H70B 109.5 . . ?
N01O C70 H70C 109.5 . . ?
H70A C70 H70B 109.5 . . ?
H70A C70 H70C 109.5 . . ?
H70B C70 H70C 109.5 . . ?
N01U C67 H67A 109.5 . . ?
N01U C67 H67B 109.5 . . ?
N01U C67 H67C 109.5 . . ?
H67A C67 H67B 109.5 . . ?
H67A C67 H67C 109.5 . . ?
H67B C67 H67C 109.5 . . ?
N01O C71 H71A 109.5 . . ?
N01O C71 H71B 109.5 . . ?
N01O C71 H71C 109.5 . . ?
H71A C71 H71B 109.5 . . ?
H71A C71 H71C 109.5 . . ?
H71B C71 H71C 109.5 . . ?
C34 C35 C28 121.9(12) . . ?
C34 C35 C40 117.3(12) . . ?
C40 C35 C28 118.5(11) . . ?
C33 C38 C41 123.6(13) . . ?
C33 C38 C39 115.4(12) . . ?
C39 C38 C41 120.9(12) . . ?
C35 C34 H34 119.4 . . ?
C35 C34 C33 121.2(13) . . ?
C33 C34 H34 119.4 . . ?
C38 C33 C34 121.4(14) . . ?
C38 C33 H33 119.3 . . ?
C34 C33 H33 119.3 . . ?
C35 C40 H40 120.0 . . ?
C39 C40 C35 120.0(13) . . ?
C39 C40 H40 120.0 . . ?
C38 C39 H39 118.4 . . ?
C40 C39 C38 123.3(13) . . ?
C40 C39 H39 118.4 . . ?
C47 C52A H52A 120.4 . . ?
C51A C52A C47 119.3(8) . . ?
C51A C52A H52A 120.4 . . ?
C50 C51A H51A 119.3 . . ?
C52A C51A C50 121.4(9) . . ?
C52A C51A H51A 119.3 . . ?
C50 C49A H49A 119.8 . . ?
C48A C49A C50 120.4(12) . . ?
C48A C49A H49A 119.8 . . ?
C47 C48A H48A 119.5 . . ?
C49A C48A C47 121.1(12) . . ?
C49A C48A H48A 119.5 . . ?
O15 C1D H1D 117.2 . . ?
O15 C1D N1 125.7 . . ?
N1 C1D H1D 117.2 . . ?
C1D N1 C1E 121.7 . . ?
C1D N1 C1F 120.5 . . ?
C1E N1 C1F 117.8 . . ?
N1 C1E H1EA 109.5 . . ?
N1 C1E H1EB 109.5 . . ?
N1 C1E H1EC 109.5 . . ?
H1EA C1E H1EB 109.5 . . ?
H1EA C1E H1EC 109.5 . . ?
H1EB C1E H1EC 109.5 . . ?
N1 C1F H1FA 109.5 . . ?
N1 C1F H1FB 109.5 . . ?
N1 C1F H1FC 109.5 . . ?
H1FA C1F H1FB 109.5 . . ?
H1FA C1F H1FC 109.5 . . ?
H1FB C1F H1FC 109.5 . . ?
O16 C1A H1A 117.2 . . ?
O16 C1A N4 125.7 . . ?
N4 C1A H1A 117.2 . . ?
C1A N4 C1B 121.7 . . ?
C1A N4 C1C 120.5 . . ?
C1B N4 C1C 117.8 . . ?
N4 C1B H1BA 109.5 . . ?
N4 C1B H1BB 109.5 . . ?
N4 C1B H1BC 109.5 . . ?
H1BA C1B H1BB 109.5 . . ?
H1BA C1B H1BC 109.5 . . ?
H1BB C1B H1BC 109.5 . . ?
N4 C1C H1CA 109.5 . . ?
N4 C1C H1CB 109.5 . . ?
N4 C1C H1CC 109.5 . . ?
H1CA C1C H1CB 109.5 . . ?
H1CA C1C H1CC 109.5 . . ?
H1CB C1C H1CC 109.5 . . ?

loop_
_geom_bond_atom_site_label_1
_geom_bond_atom_site_label_2
_geom_bond_distance
_geom_bond_site_symmetry_2
_geom_bond_publ_flag
Pr01 O3 2.507(3) 3_666 ?
Pr01 O7 2.737(4) . ?
Pr01 O6 2.569(4) 3_766 ?
Pr01 O9 2.696(4) 4_665 ?
Pr01 O8 2.510(3) . ?
Pr01 O11 2.619(4) 3_656 ?
Pr01 O10 2.548(4) 4_665 ?
Pr01 O1 2.368(4) . ?
Pr01 O14 2.591(4) . ?
Pr01 O12 2.595(4) 3_656 ?
Pr01 C28 2.981(5) . ?
Pr01 C53 2.981(6) 3_656 ?
Pr02 O3 2.511(4) 2_646 ?
Pr02 O7 2.439(4) . ?
Pr02 O6 2.619(4) 3_766 ?
Pr02 O9 2.486(4) 1_655 ?
Pr02 O11 2.533(4) 2_656 ?
Pr02 O4 2.525(3) 2_646 ?
Pr02 O5 2.516(4) 3_766 ?
Pr02 O2 2.448(4) . ?
Pr02 O13 2.511(4) . ?
Pr02 C20 2.877(5) 2_646 ?
Pr02 C27 2.935(6) 3_766 ?
O3 C20 1.304(6) . ?
O7 C28 1.270(6) . ?
O6 C27 1.295(7) . ?
O9 C60 1.270(7) . ?
O8 C28 1.252(6) . ?
O11 C53 1.287(6) . ?
O4 C20 1.250(6) . ?
O10 C60 1.261(6) . ?
O1 C1 1.261(6) . ?
O5 C27 1.244(6) . ?
O2 C1 1.255(6) . ?
O13 C66 1.245(7) . ?
O14 C69 1.249(7) . ?
O12 C53 1.247(6) . ?
C20 C17 1.485(7) . ?
C60 C57 1.500(7) . ?
C24 C27 1.494(7) . ?
C24 C23 1.382(7) . ?
C24 C25 1.386(8) . ?
C23 H23 0.9500 . ?
C23 C22 1.376(7) . ?
C17 C16 1.390(8) . ?
C17 C18 1.379(7) . ?
C16 H16 0.9500 . ?
C16 C15 1.382(7) . ?
C43 C54 1.499(7) . ?
C43 C42 1.391(7) . ?
C43 C44 1.382(8) . ?
C28 C29 1.525(6) . ?
C28 C35 1.484(12) . ?
C2 C1 1.497(7) . ?
C2 C3 1.385(7) . ?
C2 C7 1.386(7) . ?
C53 C50 1.482(8) . ?
C54 C59 1.401(8) . ?
C54 C55 1.401(7) . ?
C57 C58 1.396(7) . ?
C57 C56 1.394(8) . ?
C9 H9 0.9500 . ?
C9 C10 1.391(8) . ?
C9 C8 1.406(7) . ?
C22 H22 0.9500 . ?
C22 C21 1.392(8) . ?
C14 C10 1.483(7) . ?
C14 C19 1.389(8) . ?
C14 C15 1.385(7) . ?
C42 H42 0.9500 . ?
C42 C41 1.382(7) . ?
C44 H44 0.9500 . ?
C44 C45 1.395(7) . ?
C50 C49 1.393(15) . ?
C50 C51 1.410(14) . ?
C50 C51A 1.402(10) . ?
C50 C49A 1.392(10) . ?
C13 H13 0.9500 . ?
C13 C12 1.398(8) . ?
C13 C8 1.399(7) . ?
C10 C11 1.389(7) . ?
C29 C30 1.3900 . ?
C29 C36 1.3900 . ?
C30 H30 0.9500 . ?
C30 C31 1.3900 . ?
C31 H31 0.9500 . ?
C31 C32 1.3900 . ?
C32 C37 1.3900 . ?
C32 C41 1.505(7) . ?
C37 H37 0.9500 . ?
C37 C36 1.3900 . ?
C36 H36 0.9500 . ?
C58 H58 0.9500 . ?
C58 C59 1.384(7) . ?
C49 H49 0.9500 . ?
C49 C48 1.389(18) . ?
C3 H3 0.9500 . ?
C3 C4 1.386(8) . ?
C11 H11 0.9500 . ?
C11 C12 1.393(7) . ?
C59 H59 0.9500 . ?
C25 H25 0.9500 . ?
C25 C26 1.375(7) . ?
C5 C8 1.489(7) . ?
C5 C6 1.401(7) . ?
C5 C4 1.397(8) . ?
C41 C46 1.379(8) . ?
C41 C38 1.504(13) . ?
C21 C12 1.492(7) . ?
C21 C26 1.400(8) . ?
C55 H55 0.9500 . ?
C55 C56 1.394(7) . ?
C18 H18 0.9500 . ?
C18 C19 1.387(7) . ?
C7 H7 0.9500 . ?
C7 C6 1.391(8) . ?
C56 H56 0.9500 . ?
C45 C47 1.499(8) . ?
C45 C46 1.397(8) . ?
C47 C48 1.390(15) . ?
C47 C52 1.406(14) . ?
C47 C52A 1.428(10) . ?
C47 C48A 1.391(11) . ?
C19 H19 0.9500 . ?
C15 H15 0.9500 . ?
C48 H48 0.9500 . ?
N01O C69 1.311(8) . ?
N01O C70 1.477(8) . ?
N01O C71 1.444(9) . ?
C6 H6 0.9500 . ?
C26 H26 0.9500 . ?
C46 H46 0.9500 . ?
C4 H4 0.9500 . ?
N01U C66 1.320(8) . ?
N01U C68 1.463(9) . ?
N01U C67 1.464(10) . ?
C69 H69 0.9500 . ?
C66 H66 0.9500 . ?
C52 H52 0.9500 . ?
C52 C51 1.366(14) . ?
C51 H51 0.9500 . ?
C68 H68A 0.9800 . ?
C68 H68B 0.9800 . ?
C68 H68C 0.9800 . ?
C70 H70A 0.9800 . ?
C70 H70B 0.9800 . ?
C70 H70C 0.9800 . ?
C67 H67A 0.9800 . ?
C67 H67B 0.9800 . ?
C67 H67C 0.9800 . ?
C71 H71A 0.9800 . ?
C71 H71B 0.9800 . ?
C71 H71C 0.9800 . ?
C35 C34 1.375(15) . ?
C35 C40 1.399(14) . ?
C38 C33 1.388(15) . ?
C38 C39 1.389(15) . ?
C34 H34 0.9500 . ?
C34 C33 1.403(14) . ?
C33 H33 0.9500 . ?
C40 H40 0.9500 . ?
C40 C39 1.375(14) . ?
C39 H39 0.9500 . ?
C52A H52A 0.9500 . ?
C52A C51A 1.386(10) . ?
C51A H51A 0.9500 . ?
C49A H49A 0.9500 . ?
C49A C48A 1.389(13) . ?
C48A H48A 0.9500 . ?
C1D H1D 0.9500 . ?
C1D O15 1.2247 . ?
C1D N1 1.3634 . ?
N1 C1E 1.4519 . ?
N1 C1F 1.4556 . ?
C1E H1EA 0.9800 . ?
C1E H1EB 0.9800 . ?
C1E H1EC 0.9800 . ?
C1F H1FA 0.9800 . ?
C1F H1FB 0.9800 . ?
C1F H1FC 0.9800 . ?
C1A H1A 0.9500 . ?
C1A O16 1.2245 . ?
C1A N4 1.3638 . ?
N4 C1B 1.4520 . ?
N4 C1C 1.4552 . ?
C1B H1BA 0.9800 . ?
C1B H1BB 0.9800 . ?
C1B H1BC 0.9800 . ?
C1C H1CA 0.9800 . ?
C1C H1CB 0.9800 . ?
C1C H1CC 0.9800 . ?

loop_
_geom_torsion_atom_site_label_1
_geom_torsion_atom_site_label_2
_geom_torsion_atom_site_label_3
_geom_torsion_atom_site_label_4
_geom_torsion
_geom_torsion_site_symmetry_1
_geom_torsion_site_symmetry_2
_geom_torsion_site_symmetry_3
_geom_torsion_site_symmetry_4
_geom_torsion_publ_flag
Pr01 O3 C20 Pr02 108.5(3) 3_666 . . 2_656 ?
Pr01 O3 C20 O4 95.6(6) 3_666 . . . ?
Pr01 O3 C20 C17 -88.9(6) 3_666 . . . ?
Pr01 O7 C28 O8 -11.9(5) . . . . ?
Pr01 O7 C28 C29 161.6(5) . . . . ?
Pr01 O7 C28 C35 172.8(9) . . . . ?
Pr01 O6 C27 Pr02 -115.5(4) 3_766 . . 3_766 ?
Pr01 O6 C27 O5 -115.5(5) 3_766 . . . ?
Pr01 O6 C27 C24 64.3(6) 3_766 . . . ?
Pr01 O9 C60 O10 8.0(5) 4_466 . . . ?
Pr01 O9 C60 C57 -170.8(4) 4_466 . . . ?
Pr01 O8 C28 O7 13.2(6) . . . . ?
Pr01 O8 C28 C29 -160.7(4) . . . . ?
Pr01 O8 C28 C35 -172.0(10) . . . . ?
Pr01 O11 C53 O12 0.4(5) 3_656 . . . ?
Pr01 O11 C53 C50 178.9(4) 3_656 . . . ?
Pr01 O10 C60 O9 -8.5(5) 4_466 . . . ?
Pr01 O10 C60 C57 170.2(4) 4_466 . . . ?
Pr01 O1 C1 O2 0.0(13) . . . . ?
Pr01 O1 C1 C2 177.7(6) . . . . ?
Pr01 O14 C69 N01O 166.0(6) . . . . ?
Pr01 O12 C53 O11 -0.4(5) 3_656 . . . ?
Pr01 O12 C53 C50 -178.9(4) 3_656 . . . ?
Pr01 C28 C29 C30 -70.7(14) . . . . ?
Pr01 C28 C29 C36 113.8(12) . . . . ?
Pr02 O3 C20 O4 -12.8(5) 2_656 . . . ?
Pr02 O3 C20 C17 162.7(4) 2_656 . . . ?
Pr02 O7 C28 Pr01 132.9(9) . . . . ?
Pr02 O7 C28 O8 121.0(8) . . . . ?
Pr02 O7 C28 C29 -65.5(11) . . . . ?
Pr02 O7 C28 C35 -54.3(13) . . . . ?
Pr02 O6 C27 O5 0.0(5) 3_766 . . . ?
Pr02 O6 C27 C24 179.9(4) 3_766 . . . ?
Pr02 O9 C60 Pr01 -102.6(4) 1_455 . . 4_466 ?
Pr02 O9 C60 O10 -94.6(6) 1_455 . . . ?
Pr02 O9 C60 C57 86.6(6) 1_455 . . . ?
Pr02 O11 C53 Pr01 157.2(14) 2_646 . . 3_656 ?
Pr02 O11 C53 O12 157.6(11) 2_646 . . . ?
Pr02 O11 C53 C50 -23.9(17) 2_646 . . . ?
Pr02 O4 C20 O3 12.8(5) 2_656 . . . ?
Pr02 O4 C20 C17 -162.6(5) 2_656 . . . ?
Pr02 O5 C27 O6 -0.1(6) 3_766 . . . ?
Pr02 O5 C27 C24 -179.9(4) 3_766 . . . ?
Pr02 O2 C1 O1 20.4(7) . . . . ?
Pr02 O2 C1 C2 -157.1(3) . . . . ?
Pr02 O13 C66 N01U -166.9(4) . . . . ?
Pr02 C20 C17 C16 63.6(16) 2_656 . . . ?
Pr02 C20 C17 C18 -114.6(14) 2_656 . . . ?
O3 C20 C17 C16 -18.4(8) . . . . ?
O3 C20 C17 C18 163.4(5) . . . . ?
O7 C28 C29 C30 176.2(5) . . . . ?
O7 C28 C29 C36 0.7(9) . . . . ?
O7 C28 C35 C34 -48(2) . . . . ?
O7 C28 C35 C40 149.4(15) . . . . ?
O9 C60 C57 C58 19.0(8) . . . . ?
O9 C60 C57 C56 -160.3(5) . . . . ?
O8 C28 C29 C30 -9.9(7) . . . . ?
O8 C28 C29 C36 174.6(5) . . . . ?
O8 C28 C35 C34 136.7(18) . . . . ?
O8 C28 C35 C40 -26(2) . . . . ?
O11 C53 C50 C49 -25(9) . . . . ?
O11 C53 C50 C51 142.5(14) . . . . ?
O11 C53 C50 C51A 164.0(9) . . . . ?
O11 C53 C50 C49A -23(5) . . . . ?
O4 C20 C17 C16 157.1(5) . . . . ?
O4 C20 C17 C18 -21.2(8) . . . . ?
O10 C60 C57 C58 -159.8(5) . . . . ?
O10 C60 C57 C56 20.9(8) . . . . ?
O12 C53 C50 C49 154(9) . . . . ?
O12 C53 C50 C51 -39.0(15) . . . . ?
O12 C53 C50 C51A -17.4(11) . . . . ?
O12 C53 C50 C49A 156(5) . . . . ?
C20 C17 C16 C15 -176.9(5) . . . . ?
C20 C17 C18 C19 179.3(5) . . . . ?
C60 C57 C58 C59 -177.7(5) . . . . ?
C60 C57 C56 C55 176.3(5) . . . . ?
C24 C23 C22 C21 0.3(9) . . . . ?
C24 C25 C26 C21 -1.2(10) . . . . ?
C27 C24 C23 C22 -174.8(5) . . . . ?
C27 C24 C25 C26 175.3(5) . . . . ?
C23 C24 C27 O6 19.4(8) . . . . ?
C23 C24 C27 O5 -160.8(5) . . . . ?
C23 C24 C25 C26 -1.7(9) . . . . ?
C23 C22 C21 C12 175.4(5) . . . . ?
C23 C22 C21 C26 -3.1(9) . . . . ?
C17 C16 C15 C14 -2.2(8) . . . . ?
C17 C18 C19 C14 -2.5(9) . . . . ?
C16 C17 C18 C19 1.0(8) . . . . ?
C43 C54 C59 C58 174.7(5) . . . . ?
C43 C54 C55 C56 -176.1(5) . . . . ?
C43 C42 C41 C32 176.5(5) . . . . ?
C43 C42 C41 C46 -1.3(8) . . . . ?
C43 C42 C41 C38 179.3(8) . . . . ?
C43 C44 C45 C47 179.1(5) . . . . ?
C43 C44 C45 C46 1.0(9) . . . . ?
C28 C29 C30 C31 -175.5(7) . . . . ?
C28 C29 C36 C37 175.5(7) . . . . ?
C28 C35 C34 C33 -170.4(15) . . . . ?
C28 C35 C40 C39 171.7(16) . . . . ?
C2 C3 C4 C5 -0.1(9) . . . . ?
C2 C7 C6 C5 1.3(9) . . . . ?
C53 C50 C49 C48 175(11) . . . . ?
C53 C50 C51 C52 -176.5(12) . . . . ?
C53 C50 C51A C52A -179.0(7) . . . . ?
C53 C50 C49A C48A -179(6) . . . . ?
C54 C43 C42 C41 -174.6(5) . . . . ?
C54 C43 C44 C45 174.8(5) . . . . ?
C54 C55 C56 C57 1.6(8) . . . . ?
C57 C58 C59 C54 1.3(9) . . . . ?
C1 C2 C3 C4 -179.9(5) . . . . ?
C1 C2 C7 C6 179.3(5) . . . . ?
C9 C10 C11 C12 -1.0(8) . . . . ?
C22 C21 C12 C13 -148.2(6) . . . . ?
C22 C21 C12 C11 28.4(8) . . . . ?
C22 C21 C26 C25 3.6(9) . . . . ?
C14 C10 C11 C12 178.8(5) . . . . ?
C42 C43 C54 C59 34.5(8) . . . . ?
C42 C43 C54 C55 -148.1(5) . . . . ?
C42 C43 C44 C45 -1.4(8) . . . . ?
C42 C41 C46 C45 0.9(9) . . . . ?
C42 C41 C38 C33 99(2) . . . . ?
C42 C41 C38 C39 -77(2) . . . . ?
C44 C43 C54 C59 -141.5(6) . . . . ?
C44 C43 C54 C55 35.8(8) . . . . ?
C44 C43 C42 C41 1.5(8) . . . . ?
C44 C45 C47 C48 -34(6) . . . . ?
C44 C45 C47 C52 166.8(16) . . . . ?
C44 C45 C47 C52A 142.0(10) . . . . ?
C44 C45 C47 C48A -30(3) . . . . ?
C44 C45 C46 C41 -0.7(9) . . . . ?
C50 C49 C48 C47 7(24) . . . . ?
C50 C49A C48A C47 -5(13) . . . . ?
C10 C9 C8 C13 -0.9(8) . . . . ?
C10 C9 C8 C5 175.8(5) . . . . ?
C10 C14 C19 C18 -178.6(5) . . . . ?
C10 C14 C15 C16 -179.1(5) . . . . ?
C10 C11 C12 C13 -0.6(8) . . . . ?
C10 C11 C12 C21 -177.2(5) . . . . ?
C29 C30 C31 C32 0.0 . . . . ?
C30 C29 C36 C37 0.0 . . . . ?
C30 C31 C32 C37 0.0 . . . . ?
C30 C31 C32 C41 177.1(8) . . . . ?
C31 C32 C37 C36 0.0 . . . . ?
C31 C32 C41 C42 -108.6(7) . . . . ?
C31 C32 C41 C46 69.3(8) . . . . ?
C32 C37 C36 C29 0.0 . . . . ?
C32 C41 C46 C45 -177.0(6) . . . . ?
C37 C32 C41 C42 68.6(8) . . . . ?
C37 C32 C41 C46 -113.6(6) . . . . ?
C36 C29 C30 C31 0.0 . . . . ?
C58 C57 C56 C55 -3.0(8) . . . . ?
C49 C50 C51 C52 -9(9) . . . . ?
C3 C2 C1 O1 165.2(5) . . . . ?
C3 C2 C1 O2 -17.0(8) . . . . ?
C3 C2 C7 C6 -0.3(8) . . . . ?
C59 C54 C55 C56 1.3(8) . . . . ?
C25 C24 C27 O6 -157.6(5) . . . . ?
C25 C24 C27 O5 22.2(8) . . . . ?
C25 C24 C23 C22 2.2(8) . . . . ?
C41 C32 C37 C36 -177.2(8) . . . . ?
C41 C38 C33 C34 174(2) . . . . ?
C41 C38 C39 C40 -172.5(17) . . . . ?
C55 C54 C59 C58 -2.7(8) . . . . ?
C12 C13 C8 C9 -0.7(8) . . . . ?
C12 C13 C8 C5 -177.4(5) . . . . ?
C12 C21 C26 C25 -174.9(5) . . . . ?
C8 C9 C10 C14 -178.1(5) . . . . ?
C8 C9 C10 C11 1.7(9) . . . . ?
C8 C13 C12 C11 1.4(8) . . . . ?
C8 C13 C12 C21 178.0(5) . . . . ?
C8 C5 C6 C7 177.2(5) . . . . ?
C8 C5 C4 C3 -177.8(5) . . . . ?
C18 C17 C16 C15 1.3(8) . . . . ?
C7 C2 C1 O1 -14.3(7) . . . . ?
C7 C2 C1 O2 163.4(5) . . . . ?
C7 C2 C3 C4 -0.3(8) . . . . ?
C56 C57 C58 C59 1.6(8) . . . . ?
C45 C47 C48 C49 180(12) . . . . ?
C45 C47 C52 C51 179.7(13) . . . . ?
C45 C47 C52A C51A 176.5(7) . . . . ?
C45 C47 C48A C49A -174(6) . . . . ?
C47 C45 C46 C41 -178.8(6) . . . . ?
C47 C52 C51 C50 -6(2) . . . . ?
C47 C52A C51A C50 0.7(13) . . . . ?
C19 C14 C10 C9 134.8(6) . . . . ?
C19 C14 C10 C11 -45.0(8) . . . . ?
C19 C14 C15 C16 0.8(8) . . . . ?
C15 C14 C10 C9 -45.3(8) . . . . ?
C15 C14 C10 C11 134.9(6) . . . . ?
C15 C14 C19 C18 1.5(8) . . . . ?
C48 C47 C52 C51 20(6) . . . . ?
C6 C5 C8 C9 159.1(5) . . . . ?
C6 C5 C8 C13 -24.3(8) . . . . ?
C6 C5 C4 C3 1.0(8) . . . . ?
C26 C21 C12 C13 30.2(8) . . . . ?
C26 C21 C12 C11 -153.2(6) . . . . ?
C46 C41 C38 C33 -80(3) . . . . ?
C46 C41 C38 C39 104(2) . . . . ?
C46 C45 C47 C48 144(6) . . . . ?
C46 C45 C47 C52 -15.2(17) . . . . ?
C46 C45 C47 C52A -40.1(12) . . . . ?
C46 C45 C47 C48A 148(3) . . . . ?
C4 C5 C8 C9 -22.2(8) . . . . ?
C4 C5 C8 C13 154.4(5) . . . . ?
C4 C5 C6 C7 -1.6(8) . . . . ?
C52 C47 C48 C49 -20(16) . . . . ?
C51 C50 C49 C48 8(20) . . . . ?
C68 N01U C66 O13 179.9(6) . . . . ?
C70 N01O C69 O14 0.7(13) . . . . ?
C67 N01U C66 O13 0.3(11) . . . . ?
C71 N01O C69 O14 -175.0(9) . . . . ?
C35 C34 C33 C38 9(3) . . . . ?
C35 C40 C39 C38 -10(3) . . . . ?
C38 C41 C46 C45 -179.8(9) . . . . ?
C34 C35 C40 C39 8(3) . . . . ?
C33 C38 C39 C40 11(4) . . . . ?
C40 C35 C34 C33 -8(3) . . . . ?
C39 C38 C33 C34 -10(3) . . . . ?
C52A C47 C48A C49A 14(9) . . . . ?
C51A C50 C49A C48A -5(11) . . . . ?
C49A C50 C51A C52A 8(5) . . . . ?
C48A C47 C52A C51A -11(3) . . . . ?
O15 C1D N1 C1E 180.0 . . . . ?
O15 C1D N1 C1F 0.0 . . . . ?
O16 C1A N4 C1B 180.0 . . . . ?
O16 C1A N4 C1C 0.0 . . . . ?

loop_
_smtbx_masks_void_nr
_smtbx_masks_void_average_x
_smtbx_masks_void_average_y
_smtbx_masks_void_average_z
_smtbx_masks_void_volume
_smtbx_masks_void_count_electrons
_smtbx_masks_void_content
1 -0.449 0.000 -0.345 746.8 44.2 '4 water'
2 0.385 0.500 -0.696 746.8 44.2 '4 water'
